data_7042466
loop_
_publ_author_name
'Mao, Nannan'
'Zhang, Biquan'
'Yu, Fan'
'Chen, Xi'
'Zhuang, Gui-Lin'
'Wang, Zhenxing'
'Ouyang, Zhongwen'
'Zhang, Tianle'
'Li, Bao'

_publ_section_title
;
 Embedding 1D or 2D cobalt-carboxylate substrates in 3D coordination
 polymers exhibiting slow magnetic relaxation behaviors: crystal
 structures, high-field EPR, and magnetic studies.
;
_journal_issue 14
_journal_name_full 'Dalton transactions (Cambridge, England : 2003)'
_journal_page_first 4786
_journal_page_last 4795
_journal_paper_doi 10.1039/c7dt00168a
_journal_volume 46
_journal_year 2017
_chemical_formula_sum 'C26 H26 Co3 N4 O20'
_chemical_formula_weight 891.20
_space_group_crystal_system monoclinic
_space_group_IT_number 15
_space_group_name_Hall '-C 2yc'
_space_group_name_H-M_alt 'C 1 2/c 1'
_symmetry_space_group_name_Hall '-C 2yc'
_symmetry_space_group_name_H-M 'C 1 2/c 1'
_atom_sites_solution_hydrogens geom
_audit_creation_method SHELXL-2014/7
_audit_update_record
;
2016-10-10 deposited with the CCDC.
2017-03-13 downloaded from the CCDC.
;
_cell_angle_alpha 90
_cell_angle_beta 118.107(15)
_cell_angle_gamma 90
_cell_formula_units_Z 4
_cell_length_a 21.350(16)
_cell_length_b 8.581(7)
_cell_length_c 20.540(16)
_cell_measurement_reflns_used 3278
_cell_measurement_temperature 293(2)
_cell_measurement_theta_max 0.850
_cell_measurement_theta_min 0.747
_cell_volume 3319(5)
_computing_structure_refinement 'SHELXL-2014/7 (Sheldrick, 2014)'
_diffrn_ambient_temperature 293(2)
_diffrn_measured_fraction_theta_full 0.943
_diffrn_measured_fraction_theta_max 0.947
_diffrn_measurement_device_type BRUKER
_diffrn_radiation_type MoK\a
_diffrn_radiation_wavelength 0.710
_diffrn_reflns_av_unetI/netI 0.0760
_diffrn_reflns_Laue_measured_fraction_full 0.943
_diffrn_reflns_Laue_measured_fraction_max 0.947
_diffrn_reflns_number 3105
_diffrn_reflns_point_group_measured_fraction_full 0.943
_diffrn_reflns_point_group_measured_fraction_max 0.947
_diffrn_reflns_theta_full 25.214
_diffrn_reflns_theta_max 26.000
_diffrn_reflns_theta_min 3.033
_exptl_absorpt_coefficient_mu 1.622
_exptl_crystal_colour PURPLE
_exptl_crystal_density_diffrn 1.783
_exptl_crystal_description BLOCK
_exptl_crystal_F_000 2096
_exptl_crystal_size_max 0.2
_exptl_crystal_size_mid 0.15
_exptl_crystal_size_min 0.1
_refine_diff_density_max 1.120
_refine_diff_density_min -1.787
_refine_diff_density_rms 0.185
_refine_ls_extinction_method none
_refine_ls_goodness_of_fit_ref 1.045
_refine_ls_hydrogen_treatment constr
_refine_ls_matrix_type full
_refine_ls_number_parameters 243
_refine_ls_number_reflns 3105
_refine_ls_number_restraints 0
_refine_ls_restrained_S_all 1.045
_refine_ls_R_factor_all 0.1315
_refine_ls_R_factor_gt 0.1006
_refine_ls_shift/su_max 0.001
_refine_ls_shift/su_mean 0.000
_refine_ls_structure_factor_coef Fsqd
_refine_ls_weighting_details 'w=1/[\s^2^(Fo^2^)+(0.1227P)^2^+87.1946P] where P=(Fo^2^+2Fc^2^)/3'
_refine_ls_weighting_scheme calc
_refine_ls_wR_factor_gt 0.2659
_refine_ls_wR_factor_ref 0.2863
_reflns_Friedel_coverage 0.000
_reflns_number_gt 2189
_reflns_number_total 3105
_reflns_threshold_expression 'I > 2\s(I)'
_cod_data_source_file c7dt00168a2.cif
_cod_data_source_block compound1
_cod_depositor_comments 'Adding full bibliography for 7042465--7042466.cif.'
_cod_database_code 7042466
_shelx_shelxl_version_number 2014/7
_shelx_space_group_comment
;
The symmetry employed for this shelxl refinement is uniquely defined
by the following loop, which should always be used as a source of
symmetry information in preference to the above space-group names.
They are only intended as comments.
;

loop_
_space_group_symop_operation_xyz
'x, y, z'
'-x, y, -z+1/2'
'x+1/2, y+1/2, z'
'-x+1/2, y+1/2, -z+1/2'
'-x, -y, -z'
'x, -y, z-1/2'
'-x+1/2, -y+1/2, -z'
'x+1/2, -y+1/2, z-1/2'

loop_
_atom_site_label
_atom_site_type_symbol
_atom_site_fract_x
_atom_site_fract_y
_atom_site_fract_z
_atom_site_U_iso_or_equiv
_atom_site_adp_type
_atom_site_occupancy
_atom_site_site_symmetry_order
_atom_site_calc_flag
_atom_site_refinement_flags_posn
_atom_site_refinement_flags_adp
_atom_site_refinement_flags_occupancy
Co1 Co 0.5000 1.0000 0.5000 0.0460(6) Uani 1 2 d S . P
Co2 Co 0.2500 0.7500 0.5000 0.0255(4) Uani 1 2 d S . P
Co3 Co 0.5000 0.7325(3) 0.7500 0.0395(6) Uani 1 2 d S T P
O4W O 0.5163(4) 0.7285(9) 0.6590(3) 0.0414(17) Uani 1 1 d . . .
O6 O 0.1650(3) 1.0777(8) -0.0497(3) 0.0333(15) Uani 1 1 d . . .
O3W O 0.4230(4) 0.9040(11) 0.6982(3) 0.051(2) Uani 1 1 d . . .
O1 O 0.4342(3) 1.0290(9) 0.3910(3) 0.0375(16) Uani 1 1 d . . .
O5 O 0.0639(3) 1.0397(11) -0.0455(4) 0.049(2) Uani 1 1 d . . .
O2W O 0.4230(4) 0.5514(13) 0.6984(4) 0.066(3) Uani 1 1 d . . .
O2 O 0.3712(4) 0.9488(12) 0.2777(4) 0.061(3) Uani 1 1 d . . .
O3 O 0.4140(3) 1.0207(10) 0.5167(4) 0.0446(18) Uani 1 1 d . . .
O1W O 0.4890(5) 0.7448(11) 0.4798(5) 0.061(2) Uani 1 1 d . . .
O4 O 0.3319(3) 0.9153(7) 0.5378(3) 0.0278(13) Uani 1 1 d . . .
N2 N 0.2898(4) 0.7526(10) 0.3156(3) 0.0281(15) Uani 1 1 d . . .
N1 N 0.2689(3) 0.7687(8) 0.4102(3) 0.0234(14) Uani 1 1 d . . .
C5 C 0.2438(5) 0.7652(12) 0.1788(4) 0.0307(19) Uani 1 1 d . . .
C13 C 0.3246(4) 0.8644(11) 0.4231(4) 0.0258(18) Uani 1 1 d . . .
C12 C 0.3605(4) 0.9379(11) 0.4978(4) 0.0271(18) Uani 1 1 d . . .
C7 C 0.2314(5) 0.8560(11) 0.0633(4) 0.0283(18) Uani 1 1 d . . .
H7A H 0.2491 0.8643 0.0299 0.034 Uiso 1 1 calc R U .
C10 C 0.3377(4) 0.8561(11) 0.3629(4) 0.0267(18) Uani 1 1 d . . .
C4 C 0.1794(5) 0.8263(13) 0.1618(5) 0.035(2) Uani 1 1 d . . .
H4A H 0.1609 0.8139 0.1945 0.042 Uiso 1 1 calc R U .
C1 C 0.1294(5) 1.0209(12) -0.0205(4) 0.032(2) Uani 1 1 d . . .
C9 C 0.2508(4) 0.7022(11) 0.3465(4) 0.030(2) Uani 1 1 d . . .
H9A H 0.2149 0.6283 0.3251 0.036 Uiso 1 1 calc R U .
C2 C 0.1670(4) 0.9239(11) 0.0472(4) 0.0288(19) Uani 1 1 d . . .
C11 C 0.3858(4) 0.9471(11) 0.3433(5) 0.0298(19) Uani 1 1 d . . .
C6 C 0.2692(5) 0.7774(13) 0.1277(5) 0.038(2) Uani 1 1 d . . .
H6A H 0.3122 0.7314 0.1377 0.046 Uiso 1 1 calc R U .
C3 C 0.1403(4) 0.9075(12) 0.0959(5) 0.033(2) Uani 1 1 d . . .
H3A H 0.0964 0.9502 0.0852 0.040 Uiso 1 1 calc R U .
C8 C 0.2876(5) 0.6792(12) 0.2500(4) 0.032(2) Uani 1 1 d . . .
H8A H 0.2687 0.5746 0.2454 0.039 Uiso 1 1 calc R U .
H8B H 0.3358 0.6700 0.2574 0.039 Uiso 1 1 calc R U .

loop_
_atom_site_aniso_label
_atom_site_aniso_U_11
_atom_site_aniso_U_22
_atom_site_aniso_U_33
_atom_site_aniso_U_23
_atom_site_aniso_U_13
_atom_site_aniso_U_12
Co1 0.0333(10) 0.0746(16) 0.0299(10) 0.0037(10) 0.0148(8) -0.0056(10)
Co2 0.0185(7) 0.0473(10) 0.0124(7) -0.0045(7) 0.0085(6) -0.0065(7)
Co3 0.0220(8) 0.0826(15) 0.0135(8) 0.000 0.0080(6) 0.000
O4W 0.045(4) 0.064(5) 0.023(3) -0.009(3) 0.022(3) -0.012(3)
O6 0.031(3) 0.052(4) 0.015(3) 0.009(3) 0.010(2) 0.000(3)
O3W 0.042(4) 0.093(6) 0.015(3) 0.003(3) 0.011(3) 0.027(4)
O1 0.032(3) 0.059(4) 0.018(3) 0.004(3) 0.009(3) -0.010(3)
O5 0.025(3) 0.096(6) 0.026(3) 0.018(4) 0.011(3) 0.008(4)
O2W 0.036(4) 0.112(8) 0.036(4) 0.005(5) 0.007(3) -0.026(5)
O2 0.063(5) 0.104(7) 0.025(3) -0.010(4) 0.028(3) -0.040(5)
O3 0.025(3) 0.073(5) 0.037(4) -0.007(4) 0.015(3) -0.015(3)
O1W 0.068(6) 0.067(5) 0.057(5) 0.002(5) 0.036(5) 0.009(5)
O4 0.025(3) 0.039(3) 0.020(3) -0.008(3) 0.011(2) -0.009(3)
N2 0.028(3) 0.045(4) 0.014(3) 0.000(3) 0.012(3) 0.008(3)
N1 0.021(3) 0.034(4) 0.016(3) 0.002(3) 0.010(3) -0.001(3)
C5 0.035(5) 0.045(5) 0.013(4) 0.000(4) 0.012(3) -0.001(4)
C13 0.016(4) 0.044(5) 0.017(4) -0.001(4) 0.009(3) -0.002(3)
C12 0.022(4) 0.036(5) 0.020(4) -0.002(4) 0.007(3) -0.003(4)
C7 0.036(4) 0.040(5) 0.016(4) -0.003(4) 0.019(3) -0.005(4)
C10 0.018(4) 0.052(5) 0.011(3) 0.006(4) 0.007(3) 0.001(4)
C4 0.031(4) 0.058(6) 0.020(4) -0.004(4) 0.016(4) -0.010(4)
C1 0.032(4) 0.046(5) 0.017(4) 0.002(4) 0.011(3) 0.003(4)
C9 0.022(4) 0.051(6) 0.011(4) 0.000(3) 0.003(3) -0.005(4)
C2 0.029(4) 0.045(5) 0.009(3) -0.002(4) 0.007(3) -0.008(4)
C11 0.022(4) 0.048(5) 0.021(4) 0.007(4) 0.012(3) -0.003(4)
C6 0.032(5) 0.068(7) 0.019(4) 0.006(4) 0.016(4) 0.013(5)
C3 0.023(4) 0.051(6) 0.029(4) -0.002(4) 0.016(4) -0.009(4)
C8 0.042(5) 0.047(5) 0.013(4) -0.003(4) 0.016(4) -0.004(4)

loop_
_atom_type_symbol
_atom_type_description
_atom_type_scat_dispersion_real
_atom_type_scat_dispersion_imag
_atom_type_scat_source
C C 0.0033 0.0016 'International Tables Vol C Tables 4.2.6.8 and 6.1.1.4'
H H 0.0000 0.0000 'International Tables Vol C Tables 4.2.6.8 and 6.1.1.4'
N N 0.0061 0.0033 'International Tables Vol C Tables 4.2.6.8 and 6.1.1.4'
O O 0.0106 0.0060 'International Tables Vol C Tables 4.2.6.8 and 6.1.1.4'
Co Co 0.3494 0.9721 'International Tables Vol C Tables 4.2.6.8 and 6.1.1.4'

loop_
_geom_angle_atom_site_label_1
_geom_angle_atom_site_label_2
_geom_angle_atom_site_label_3
_geom_angle
_geom_angle_site_symmetry_1
_geom_angle_site_symmetry_3
O1 Co1 O1 180.0 5_676 .
O1 Co1 O3 88.0(3) 5_676 5_676
O1 Co1 O3 92.0(3) . 5_676
O1 Co1 O3 92.0(3) 5_676 .
O1 Co1 O3 88.0(3) . .
O3 Co1 O3 180.00(6) 5_676 .
O1 Co1 O1W 92.4(3) 5_676 .
O1 Co1 O1W 87.6(3) . .
O3 Co1 O1W 84.6(3) 5_676 .
O3 Co1 O1W 95.4(3) . .
O1 Co1 O1W 87.6(3) 5_676 5_676
O1 Co1 O1W 92.4(3) . 5_676
O3 Co1 O1W 95.4(3) 5_676 5_676
O3 Co1 O1W 84.6(3) . 5_676
O1W Co1 O1W 180.0(5) . 5_676
N1 Co2 N1 180.0(4) . 7_566
N1 Co2 O4 78.4(2) . .
N1 Co2 O4 101.6(2) 7_566 .
N1 Co2 O4 101.6(2) . 7_566
N1 Co2 O4 78.4(2) 7_566 7_566
O4 Co2 O4 180.0 . 7_566
N1 Co2 O6 90.0(2) . 4_545
N1 Co2 O6 90.0(2) 7_566 4_545
O4 Co2 O6 85.4(2) . 4_545
O4 Co2 O6 94.6(2) 7_566 4_545
N1 Co2 O6 90.0(2) . 6_576
N1 Co2 O6 90.0(2) 7_566 6_576
O4 Co2 O6 94.6(2) . 6_576
O4 Co2 O6 85.4(2) 7_566 6_576
O6 Co2 O6 180.0 4_545 6_576
O4W Co3 O4W 178.1(5) . 2_656
O4W Co3 O3W 88.7(3) . .
O4W Co3 O3W 92.6(3) 2_656 .
O4W Co3 O3W 92.6(3) . 2_656
O4W Co3 O3W 88.7(3) 2_656 2_656
O3W Co3 O3W 90.3(5) . 2_656
O4W Co3 O2W 87.6(3) . .
O4W Co3 O2W 91.1(3) 2_656 .
O3W Co3 O2W 91.3(4) . .
O3W Co3 O2W 178.4(4) 2_656 .
O4W Co3 O2W 91.1(3) . 2_656
O4W Co3 O2W 87.6(3) 2_656 2_656
O3W Co3 O2W 178.4(4) . 2_656
O3W Co3 O2W 91.3(4) 2_656 2_656
O2W Co3 O2W 87.1(5) . 2_656
C1 O6 Co2 126.2(6) . 4
C11 O1 Co1 133.2(6) . .
C12 O3 Co1 132.0(7) . .
C12 O4 Co2 116.3(5) . .
C9 N2 C10 107.5(6) . .
C9 N2 C8 122.7(8) . .
C10 N2 C8 128.7(7) . .
C9 N1 C13 106.0(7) . .
C9 N1 Co2 140.2(6) . .
C13 N1 Co2 113.0(5) . .
C4 C5 C6 119.0(8) . .
C4 C5 C8 122.0(8) . .
C6 C5 C8 118.9(8) . .
N1 C13 C10 108.6(7) . .
N1 C13 C12 115.6(7) . .
C10 C13 C12 135.4(7) . .
O3 C12 O4 123.1(8) . .
O3 C12 C13 121.0(7) . .
O4 C12 C13 115.9(7) . .
C6 C7 C2 120.6(7) . .
N2 C10 C13 105.6(7) . .
N2 C10 C11 122.2(7) . .
C13 C10 C11 131.8(8) . .
C5 C4 C3 120.9(8) . .
O5 C1 O6 124.0(8) . .
O5 C1 C2 117.5(8) . .
O6 C1 C2 118.5(8) . .
N1 C9 N2 112.3(8) . .
C3 C2 C7 119.3(8) . .
C3 C2 C1 120.8(8) . .
C7 C2 C1 119.8(7) . .
O2 C11 O1 122.7(8) . .
O2 C11 C10 116.8(8) . .
O1 C11 C10 120.2(7) . .
C7 C6 C5 120.5(8) . .
C2 C3 C4 119.6(8) . .
N2 C8 C5 114.7(8) . .

loop_
_geom_bond_atom_site_label_1
_geom_bond_atom_site_label_2
_geom_bond_distance
_geom_bond_site_symmetry_2
Co1 O1 2.020(6) 5_676
Co1 O1 2.020(6) .
Co1 O3 2.028(6) 5_676
Co1 O3 2.028(6) .
Co1 O1W 2.220(10) .
Co1 O1W 2.220(10) 5_676
Co2 N1 2.071(6) .
Co2 N1 2.071(6) 7_566
Co2 O4 2.096(6) .
Co2 O4 2.096(6) 7_566
Co2 O6 2.186(7) 4_545
Co2 O6 2.186(7) 6_576
Co3 O4W 2.055(6) .
Co3 O4W 2.055(6) 2_656
Co3 O3W 2.086(7) .
Co3 O3W 2.086(8) 2_656
Co3 O2W 2.145(9) .
Co3 O2W 2.145(9) 2_656
O6 C1 1.266(11) .
O6 Co2 2.186(7) 4
O1 C11 1.253(11) .
O5 C1 1.253(10) .
O2 C11 1.231(11) .
O3 C12 1.242(11) .
O4 C12 1.248(10) .
N2 C9 1.333(11) .
N2 C10 1.357(12) .
N2 C8 1.468(10) .
N1 C9 1.309(11) .
N1 C13 1.365(11) .
C5 C4 1.355(13) .
C5 C6 1.392(12) .
C5 C8 1.508(12) .
C13 C10 1.393(10) .
C13 C12 1.493(11) .
C7 C6 1.360(12) .
C7 C2 1.383(12) .
C10 C11 1.488(11) .
C4 C3 1.396(13) .
C1 C2 1.489(12) .
C2 C3 1.373(11) .
